data_1547916
loop_
_publ_author_name
'Lim, Ngiap-Kie'
'Weiss, Patrick'
'Li, Beryl X.'
'McCulley, Christina H.'
'Hare, Stephanie R.'
'Bensema, Bronwyn L.'
'Palazzo, Teresa A.'
'Tantillo, Dean J.'
'Zhang, Haiming'
'Gosselin, Francis'

_publ_section_title
;
 Synthesis of Highly Stereodefined Tetrasubstituted Acyclic All-Carbon
 Olefins via a Syn-Elimination Approach.
;
_journal_issue 22
_journal_name_full 'Organic letters'
_journal_page_first 6212
_journal_page_last 6215
_journal_paper_doi 10.1021/acs.orglett.7b03141
_journal_volume 19
_journal_year 2017
_chemical_formula_sum 'C23 H23 Cl O'
_chemical_formula_weight 350.86
_chemical_name_common 68869-139
_chemical_name_systematic gene728
_space_group.centring_type P

_space_group_crystal_system monoclinic
_space_group_IT_number 14
_space_group_name_Hall '-P 2ybc'
_space_group_name_H-M_alt 'P 1 21/c 1'
_symmetry_space_group_name_Hall '-P 2ybc'
_symmetry_space_group_name_H-M 'P 1 21/c 1'
_atom_sites_solution_hydrogens geom
_atom_sites_solution_primary iterative
_atom_sites_solution_secondary difmap
_audit_creation_method SHELXL-2014/7
_cell_angle_alpha 90
_cell_angle_beta 107.348(2)
_cell_angle_gamma 90
_cell_formula_units_Z 4
_cell_length_a 18.5748(11)
_cell_length_b 6.4645(4)
_cell_length_c 15.9299(9)
_cell_measurement_reflns_used 9871
_cell_measurement_temperature 100(2)
_cell_measurement_theta_max 25.31
_cell_measurement_theta_min 2.30
_cell_volume 1825.80(19)
_computing_cell_refinement 'Bruker SAINT'
_computing_data_collection 'Bruker APEX2'
_computing_data_reduction 'Bruker SAINT'
_computing_molecular_graphics ORTEP-32
_computing_publication_material WinGX
_computing_structure_refinement SHELXL-2014
_computing_structure_solution SHELXT-2014
_diffrn_ambient_temperature 100(2)
_diffrn_detector_area_resol_mean 8.366
_diffrn_measured_fraction_theta_full 0.997
_diffrn_measured_fraction_theta_max 0.996
_diffrn_measurement_device_type 'Bruker APEX-II CCD'
_diffrn_measurement_method '\f and \w scans'
_diffrn_radiation_type MoK\a
_diffrn_radiation_wavelength 0.71073
_diffrn_reflns_av_R_equivalents 0.0319
_diffrn_reflns_av_unetI/netI 0.0126
_diffrn_reflns_Laue_measured_fraction_full 0.997
_diffrn_reflns_Laue_measured_fraction_max 0.996
_diffrn_reflns_limit_h_max 22
_diffrn_reflns_limit_h_min -22
_diffrn_reflns_limit_k_max 7
_diffrn_reflns_limit_k_min -7
_diffrn_reflns_limit_l_max 19
_diffrn_reflns_limit_l_min -19
_diffrn_reflns_number 46940
_diffrn_reflns_point_group_measured_fraction_full 0.997
_diffrn_reflns_point_group_measured_fraction_max 0.996
_diffrn_reflns_theta_full 25.000
_diffrn_reflns_theta_max 25.359
_diffrn_reflns_theta_min 1.148
_diffrn_source 'microfocus sealed tube'
_exptl_absorpt_coefficient_mu 0.217
_exptl_absorpt_correction_T_max 0.928
_exptl_absorpt_correction_T_min 0.882
_exptl_absorpt_correction_type multi-scan
_exptl_absorpt_process_details SADABS
_exptl_crystal_colour colorless
_exptl_crystal_density_diffrn 1.276
_exptl_crystal_description prism
_exptl_crystal_F_000 744
_exptl_crystal_size_max 0.050
_exptl_crystal_size_mid 0.050
_exptl_crystal_size_min 0.050
_refine_diff_density_max 0.265
_refine_diff_density_min -0.229
_refine_diff_density_rms 0.040
_refine_ls_extinction_method none
_refine_ls_goodness_of_fit_ref 1.028
_refine_ls_hydrogen_treatment constr
_refine_ls_matrix_type full
_refine_ls_number_parameters 229
_refine_ls_number_reflns 3328
_refine_ls_number_restraints 0
_refine_ls_restrained_S_all 1.028
_refine_ls_R_factor_all 0.0351
_refine_ls_R_factor_gt 0.0322
_refine_ls_shift/su_max 0.000
_refine_ls_shift/su_mean 0.000
_refine_ls_structure_factor_coef Fsqd
_refine_ls_weighting_details 'w=1/[\s^2^(Fo^2^)+(0.0347P)^2^+1.1087P] where P=(Fo^2^+2Fc^2^)/3'
_refine_ls_weighting_scheme calc
_refine_ls_wR_factor_gt 0.0790
_refine_ls_wR_factor_ref 0.0811
_reflns_Friedel_coverage 0.000
_reflns_number_gt 3089
_reflns_number_total 3328
_reflns_threshold_expression 'I > 2\s(I)'
_cod_data_source_file ol7b03141_si_009.cif
_cod_data_source_block 68869-139
_cod_depositor_comments
;
The following automatic conversions were performed:

'_space_group.centring_type' value 'primitive' was replaced with the
value 'P' as specified in the replacement file
'/home/antanas/src/cod-tools/trunk/data/replacement-values/replacement_values.lst'.

Automatic conversion script
Id: cif_fix_values 5642 2017-10-24 12:04:52Z antanas 

 Adding full bibliography for 1547906--1547941.cif.
;
_cod_database_code 1547916
_shelx_shelxl_version_number 2014/7
_shelx_space_group_comment
; 
The symmetry employed for this shelxl refinement is uniquely defined 
by the following loop, which should always be used as a source of 
symmetry information in preference to the above space-group names. 
They are only intended as comments. 
;
_shelx_estimated_absorpt_t_min 0.989
_shelx_estimated_absorpt_t_max 0.989

loop_
_space_group_symop_operation_xyz
'x, y, z'
'-x, y+1/2, -z+1/2'
'-x, -y, -z'
'x, -y-1/2, z-1/2'

loop_
_atom_site_label
_atom_site_type_symbol
_atom_site_fract_x
_atom_site_fract_y
_atom_site_fract_z
_atom_site_U_iso_or_equiv
_atom_site_adp_type
_atom_site_occupancy
_atom_site_site_symmetry_order
_atom_site_calc_flag
_atom_site_refinement_flags_posn
_atom_site_refinement_flags_adp
C1 C 0.72643(7) 0.52613(19) 0.61229(8) 0.0162(3) Uani 1 1 d . .
C2 C 0.75451(7) 0.6695(2) 0.69402(8) 0.0159(3) Uani 1 1 d . .
H2 H 0.7556 0.8116 0.6696 0.019 Uiso 1 1 calc R U
C3 C 0.69859(7) 0.6838(2) 0.75026(8) 0.0191(3) Uani 1 1 d . .
H3 H 0.6462 0.6713 0.7093 0.023 Uiso 1 1 calc R U
C4 C 0.70572(8) 0.8965(2) 0.79378(9) 0.0239(3) Uani 1 1 d . .
H4A H 0.6683 0.9094 0.8257 0.036 Uiso 1 1 calc R U
H4B H 0.6970 1.0042 0.7486 0.036 Uiso 1 1 calc R U
H4C H 0.7564 0.9122 0.8350 0.036 Uiso 1 1 calc R U
C5 C 0.70831(8) 0.5181(2) 0.82156(9) 0.0237(3) Uani 1 1 d . .
H5A H 0.7567 0.5384 0.8670 0.036 Uiso 1 1 calc R U
H5B H 0.7073 0.3807 0.7952 0.036 Uiso 1 1 calc R U
H5C H 0.6671 0.5293 0.8481 0.036 Uiso 1 1 calc R U
C6 C 0.83560(7) 0.6251(2) 0.74842(8) 0.0166(3) Uani 1 1 d . .
C7 C 0.88638(7) 0.7892(2) 0.77133(8) 0.0188(3) Uani 1 1 d . .
H7 H 0.8693 0.9257 0.7541 0.023 Uiso 1 1 calc R U
C8 C 0.96158(7) 0.7571(2) 0.81900(8) 0.0208(3) Uani 1 1 d . .
H8 H 0.9952 0.8712 0.8346 0.025 Uiso 1 1 calc R U
C9 C 0.98726(7) 0.5589(2) 0.84358(8) 0.0218(3) Uani 1 1 d . .
H9 H 1.0386 0.5359 0.8757 0.026 Uiso 1 1 calc R U
C10 C 0.93752(7) 0.3942(2) 0.82100(8) 0.0220(3) Uani 1 1 d . .
H10 H 0.9551 0.2578 0.8374 0.026 Uiso 1 1 calc R U
C11 C 0.86222(7) 0.4264(2) 0.77461(8) 0.0193(3) Uani 1 1 d . .
H11 H 0.8286 0.3121 0.7606 0.023 Uiso 1 1 calc R U
C12 C 0.78684(7) 0.5018(2) 0.56517(8) 0.0160(3) Uani 1 1 d . .
C13 C 0.82442(7) 0.6747(2) 0.54683(8) 0.0188(3) Uani 1 1 d . .
H13 H 0.8126 0.8081 0.5641 0.023 Uiso 1 1 calc R U
C14 C 0.87875(7) 0.6545(2) 0.50379(8) 0.0205(3) Uani 1 1 d . .
H14 H 0.9045 0.7734 0.4925 0.025 Uiso 1 1 calc R U
C15 C 0.89569(7) 0.4612(2) 0.47714(8) 0.0203(3) Uani 1 1 d . .
H15 H 0.9333 0.4470 0.4482 0.024 Uiso 1 1 calc R U
C16 C 0.85748(7) 0.2895(2) 0.49299(8) 0.0211(3) Uani 1 1 d . .
H16 H 0.8681 0.1571 0.4737 0.025 Uiso 1 1 calc R U
C17 C 0.80344(7) 0.3092(2) 0.53706(8) 0.0195(3) Uani 1 1 d . .
H17 H 0.7777 0.1900 0.5480 0.023 Uiso 1 1 calc R U
C18 C 0.65497(7) 0.6078(2) 0.54294(8) 0.0173(3) Uani 1 1 d . .
C19 C 0.61276(7) 0.4657(2) 0.48141(8) 0.0226(3) Uani 1 1 d . .
H19 H 0.6273 0.3243 0.4864 0.027 Uiso 1 1 calc R U
C20 C 0.55026(7) 0.5259(2) 0.41340(9) 0.0254(3) Uani 1 1 d . .
H20 H 0.5219 0.4274 0.3726 0.030 Uiso 1 1 calc R U
C21 C 0.53020(7) 0.7316(2) 0.40635(8) 0.0230(3) Uani 1 1 d . .
C22 C 0.57027(7) 0.8765(2) 0.46565(9) 0.0238(3) Uani 1 1 d . .
H22 H 0.5555 1.0177 0.4600 0.029 Uiso 1 1 calc R U
C23 C 0.63278(7) 0.8135(2) 0.53406(9) 0.0209(3) Uani 1 1 d . .
H23 H 0.6605 0.9127 0.5751 0.025 Uiso 1 1 calc R U
O1 O 0.71056(5) 0.32166(14) 0.63774(6) 0.0194(2) Uani 1 1 d . .
H1 H 0.6708 0.3241 0.6526 0.029 Uiso 1 1 calc R U
Cl1 Cl 0.45341(2) 0.81356(7) 0.31934(2) 0.03298(12) Uani 1 1 d . .

loop_
_atom_site_aniso_label
_atom_site_aniso_U_11
_atom_site_aniso_U_22
_atom_site_aniso_U_33
_atom_site_aniso_U_23
_atom_site_aniso_U_13
_atom_site_aniso_U_12
C1 0.0173(6) 0.0150(6) 0.0163(6) 0.0010(5) 0.0049(5) -0.0005(5)
C2 0.0157(6) 0.0172(6) 0.0145(6) 0.0005(5) 0.0041(5) 0.0008(5)
C3 0.0152(6) 0.0257(7) 0.0162(6) -0.0010(5) 0.0046(5) 0.0018(5)
C4 0.0235(7) 0.0280(8) 0.0202(6) -0.0016(6) 0.0067(5) 0.0069(6)
C5 0.0249(7) 0.0289(8) 0.0201(6) 0.0007(6) 0.0109(5) -0.0006(6)
C6 0.0165(6) 0.0222(7) 0.0123(6) -0.0010(5) 0.0063(5) 0.0021(5)
C7 0.0207(6) 0.0191(7) 0.0169(6) -0.0009(5) 0.0064(5) 0.0015(5)
C8 0.0188(6) 0.0252(7) 0.0185(6) -0.0040(5) 0.0057(5) -0.0032(5)
C9 0.0166(6) 0.0315(8) 0.0167(6) 0.0006(5) 0.0041(5) 0.0028(6)
C10 0.0220(7) 0.0238(7) 0.0214(6) 0.0053(5) 0.0084(5) 0.0051(5)
C11 0.0195(6) 0.0207(7) 0.0186(6) 0.0017(5) 0.0073(5) -0.0008(5)
C12 0.0146(6) 0.0196(7) 0.0120(5) 0.0006(5) 0.0013(5) 0.0005(5)
C13 0.0210(6) 0.0173(7) 0.0177(6) -0.0017(5) 0.0054(5) 0.0008(5)
C14 0.0199(6) 0.0234(7) 0.0184(6) -0.0003(5) 0.0063(5) -0.0040(5)
C15 0.0154(6) 0.0292(7) 0.0163(6) -0.0008(5) 0.0046(5) 0.0029(5)
C16 0.0220(7) 0.0216(7) 0.0185(6) -0.0024(5) 0.0042(5) 0.0055(5)
C17 0.0208(6) 0.0180(7) 0.0191(6) 0.0006(5) 0.0052(5) -0.0007(5)
C18 0.0146(6) 0.0239(7) 0.0146(6) 0.0003(5) 0.0062(5) -0.0012(5)
C19 0.0201(6) 0.0250(7) 0.0222(6) -0.0027(6) 0.0056(5) -0.0017(5)
C20 0.0189(6) 0.0355(8) 0.0206(6) -0.0042(6) 0.0039(5) -0.0054(6)
C21 0.0133(6) 0.0387(8) 0.0167(6) 0.0063(6) 0.0041(5) -0.0001(6)
C22 0.0190(6) 0.0269(7) 0.0257(7) 0.0068(6) 0.0067(5) 0.0016(6)
C23 0.0182(6) 0.0237(7) 0.0200(6) 0.0003(5) 0.0047(5) -0.0016(5)
O1 0.0209(5) 0.0176(5) 0.0211(5) 0.0018(4) 0.0086(4) -0.0027(4)
Cl1 0.01742(18) 0.0527(3) 0.02449(19) 0.01207(16) -0.00035(13) -0.00062(15)

loop_
_atom_type_symbol
_atom_type_description
_atom_type_scat_dispersion_real
_atom_type_scat_dispersion_imag
_atom_type_scat_source
C C 0.0033 0.0016 'International Tables Vol C Tables 4.2.6.8 and 6.1.1.4'
H H 0.0000 0.0000 'International Tables Vol C Tables 4.2.6.8 and 6.1.1.4'
O O 0.0106 0.0060 'International Tables Vol C Tables 4.2.6.8 and 6.1.1.4'
Cl Cl 0.1484 0.1585 'International Tables Vol C Tables 4.2.6.8 and 6.1.1.4'

loop_
_geom_angle_atom_site_label_1
_geom_angle_atom_site_label_2
_geom_angle_atom_site_label_3
_geom_angle
O1 C1 C12 106.58(10)
O1 C1 C18 108.11(10)
C12 C1 C18 106.46(9)
O1 C1 C2 110.92(9)
C12 C1 C2 111.04(10)
C18 C1 C2 113.39(10)
C6 C2 C1 113.04(10)
C6 C2 C3 113.45(10)
C1 C2 C3 113.61(10)
C6 C2 H2 105.2
C1 C2 H2 105.2
C3 C2 H2 105.2
C4 C3 C5 108.51(10)
C4 C3 C2 109.31(11)
C5 C3 C2 115.60(10)
C4 C3 H3 107.7
C5 C3 H3 107.7
C2 C3 H3 107.7
C3 C4 H4A 109.5
C3 C4 H4B 109.5
H4A C4 H4B 109.5
C3 C4 H4C 109.5
H4A C4 H4C 109.5
H4B C4 H4C 109.5
C3 C5 H5A 109.5
C3 C5 H5B 109.5
H5A C5 H5B 109.5
C3 C5 H5C 109.5
H5A C5 H5C 109.5
H5B C5 H5C 109.5
C7 C6 C11 118.08(11)
C7 C6 C2 118.84(11)
C11 C6 C2 123.06(11)
C8 C7 C6 121.33(12)
C8 C7 H7 119.3
C6 C7 H7 119.3
C9 C8 C7 119.86(12)
C9 C8 H8 120.1
C7 C8 H8 120.1
C8 C9 C10 119.45(12)
C8 C9 H9 120.3
C10 C9 H9 120.3
C9 C10 C11 120.73(13)
C9 C10 H10 119.6
C11 C10 H10 119.6
C10 C11 C6 120.52(12)
C10 C11 H11 119.7
C6 C11 H11 119.7
C17 C12 C13 118.57(11)
C17 C12 C1 121.00(11)
C13 C12 C1 120.39(11)
C14 C13 C12 120.81(12)
C14 C13 H13 119.6
C12 C13 H13 119.6
C13 C14 C15 120.16(12)
C13 C14 H14 119.9
C15 C14 H14 119.9
C16 C15 C14 119.53(12)
C16 C15 H15 120.2
C14 C15 H15 120.2
C15 C16 C17 120.38(12)
C15 C16 H16 119.8
C17 C16 H16 119.8
C12 C17 C16 120.52(12)
C12 C17 H17 119.7
C16 C17 H17 119.7
C23 C18 C19 118.04(12)
C23 C18 C1 124.50(11)
C19 C18 C1 117.32(12)
C20 C19 C18 121.77(13)
C20 C19 H19 119.1
C18 C19 H19 119.1
C21 C20 C19 118.56(13)
C21 C20 H20 120.7
C19 C20 H20 120.7
C20 C21 C22 121.47(13)
C20 C21 Cl1 119.63(11)
C22 C21 Cl1 118.89(11)
C21 C22 C23 119.35(13)
C21 C22 H22 120.3
C23 C22 H22 120.3
C18 C23 C22 120.81(13)
C18 C23 H23 119.6
C22 C23 H23 119.6
C1 O1 H1 109.5

loop_
_geom_bond_atom_site_label_1
_geom_bond_atom_site_label_2
_geom_bond_distance
C1 O1 1.4387(15)
C1 C12 1.5328(17)
C1 C18 1.5448(17)
C1 C2 1.5560(17)
C2 C6 1.5244(16)
C2 C3 1.5635(16)
C2 H2 1.0000
C3 C4 1.5279(19)
C3 C5 1.5319(18)
C3 H3 1.0000
C4 H4A 0.9800
C4 H4B 0.9800
C4 H4C 0.9800
C5 H5A 0.9800
C5 H5B 0.9800
C5 H5C 0.9800
C6 C7 1.3939(19)
C6 C11 1.3947(19)
C7 C8 1.3921(18)
C7 H7 0.9500
C8 C9 1.382(2)
C8 H8 0.9500
C9 C10 1.385(2)
C9 H9 0.9500
C10 C11 1.3890(18)
C10 H10 0.9500
C11 H11 0.9500
C12 C17 1.3885(18)
C12 C13 1.3940(18)
C13 C14 1.3850(18)
C13 H13 0.9500
C14 C15 1.3856(19)
C14 H14 0.9500
C15 C16 1.381(2)
C15 H15 0.9500
C16 C17 1.3918(18)
C16 H16 0.9500
C17 H17 0.9500
C18 C23 1.3869(19)
C18 C19 1.4001(18)
C19 C20 1.3867(19)
C19 H19 0.9500
C20 C21 1.376(2)
C20 H20 0.9500
C21 C22 1.380(2)
C21 Cl1 1.7485(13)
C22 C23 1.3953(19)
C22 H22 0.9500
C23 H23 0.9500
O1 H1 0.8400
